data_7211192
loop_
_publ_author_name
'Li, Li'
'Zhu, Lu'
'Yue, Zhong-Cheng'
'Zhang, Wen-Li'
'Zhang, Bing'
'Niu, Yun-Yin'
'Hou, Hong-Wei'

_publ_section_title
;
 Three unprecedent polycational templated cuprous thiocyanate networks:
 synthesis, structure, and properties
;
_journal_issue 42
_journal_name_full CrystEngComm
_journal_page_first 8395
_journal_paper_doi 10.1039/c3ce41430b
_journal_volume 15
_journal_year 2013
_chemical_absolute_configuration ad
_chemical_formula_moiety 'C5 Cu2 N5 S5, C27 H30 N3'
_chemical_formula_sum 'C32 H30 Cu2 N8 S5'
_chemical_formula_weight 814.02
_chemical_name_systematic
;
?
;
_space_group_crystal_system monoclinic
_space_group_IT_number 4
_space_group_name_Hall 'P 2yb'
_space_group_name_H-M_alt 'P 1 21 1'
_symmetry_space_group_name_Hall 'P 2yb'
_symmetry_space_group_name_H-M 'P 1 21 1'
_atom_sites_solution_hydrogens geom
_atom_sites_solution_primary direct
_atom_sites_solution_secondary difmap
_audit_creation_date 2012-12-26
_audit_creation_method
;
Olex2 1.2
(compiled Dec 5 2012 16:20:19, GUI svn.r4385)
;
_cell_angle_alpha 90.00
_cell_angle_beta 91.532(2)
_cell_angle_gamma 90.00
_cell_formula_units_Z 2
_cell_length_a 9.6275(2)
_cell_length_b 9.2206(2)
_cell_length_c 19.3389(4)
_cell_measurement_reflns_used 3384
_cell_measurement_temperature 291(2)
_cell_measurement_theta_max 26.3146
_cell_measurement_theta_min 2.9406
_cell_volume 1716.13(6)
_computing_cell_refinement
;
CrysAlisPro, Agilent Technologies,
Version 1.171.36.21 (release 14-08-2012 CrysAlis171 .NET)
(compiled Sep 14 2012,17:21:16)
;
_computing_data_collection
;
CrysAlisPro, Agilent Technologies,
Version 1.171.36.21 (release 14-08-2012 CrysAlis171 .NET)
(compiled Sep 14 2012,17:21:16)
;
_computing_data_reduction
;
CrysAlisPro, Agilent Technologies,
Version 1.171.36.21 (release 14-08-2012 CrysAlis171 .NET)
(compiled Sep 14 2012,17:21:16)
;
_computing_molecular_graphics
;
O. V. Dolomanov, L. J. Bourhis, R. J. Gildea, J. A. K. Howard and H. Puschmann,
OLEX2: a complete structure solution, refinement and analysis program.
J. Appl. Cryst. (2009). 42, 339-341.
;
_computing_publication_material
;
O. V. Dolomanov, L. J. Bourhis, R. J. Gildea, J. A. K. Howard and H. Puschmann,
OLEX2: a complete structure solution, refinement and analysis program.
J. Appl. Cryst. (2009). 42, 339-341.
;
_computing_structure_refinement
;
SHELXL, G.M. Sheldrick, Acta Cryst.
(2008). A64, 112-122
;
_computing_structure_solution
;
SHELXS, G.M. Sheldrick, Acta Cryst.
(2008). A64, 112-122
;
_diffrn_ambient_temperature 291.15
_diffrn_detector_area_resol_mean 16.2312
_diffrn_measured_fraction_theta_full 0.998
_diffrn_measured_fraction_theta_max 0.998
_diffrn_measurement_details
;
1 omega -7.00 19.00 1.0000 20.0000
omega____ theta____ kappa____ phi______ frames
- -17.1323 -99.0000 0.0000 26

2 omega -17.00 34.00 1.0000 20.0000
omega____ theta____ kappa____ phi______ frames
- 19.7104 -57.0000 -150.0000 51

3 omega -36.00 25.00 1.0000 20.0000
omega____ theta____ kappa____ phi______ frames
- 19.7104 -57.0000 0.0000 61

4 omega -49.00 50.00 1.0000 20.0000
omega____ theta____ kappa____ phi______ frames
- 19.7104 -77.0000 150.0000 99
;
_diffrn_measurement_device_type 'Xcalibur, Eos, Gemini'
_diffrn_measurement_method '\w scans'
_diffrn_orient_matrix_UB_11 0.0132329000
_diffrn_orient_matrix_UB_12 0.0558055000
_diffrn_orient_matrix_UB_13 0.0245443000
_diffrn_orient_matrix_UB_21 0.0073819000
_diffrn_orient_matrix_UB_22 -0.0527178000
_diffrn_orient_matrix_UB_23 0.0265430000
_diffrn_orient_matrix_UB_31 0.0721518000
_diffrn_orient_matrix_UB_32 -0.0047960000
_diffrn_orient_matrix_UB_33 -0.0062118000
_diffrn_radiation_monochromator graphite
_diffrn_radiation_type 'Mo K\a'
_diffrn_radiation_wavelength 0.7107
_diffrn_reflns_av_R_equivalents 0.0203
_diffrn_reflns_av_unetI/netI 0.0428
_diffrn_reflns_limit_h_max 11
_diffrn_reflns_limit_h_min -12
_diffrn_reflns_limit_k_max 10
_diffrn_reflns_limit_k_min -11
_diffrn_reflns_limit_l_max 23
_diffrn_reflns_limit_l_min -24
_diffrn_reflns_number 7781
_diffrn_reflns_theta_full 26.37
_diffrn_reflns_theta_max 26.37
_diffrn_reflns_theta_min 2.95
_diffrn_source 'Enhance (Mo) X-ray Source'
_diffrn_source_current n/a
_diffrn_source_voltage n/a
_exptl_absorpt_coefficient_mu 1.581
_exptl_absorpt_correction_T_max 1.00000
_exptl_absorpt_correction_T_min 0.99346
_exptl_absorpt_correction_type multi-scan
_exptl_absorpt_process_details
;
CrysAlisPro, Agilent Technologies,
Version 1.171.36.21 (release 14-08-2012 CrysAlis171 .NET)
(compiled Sep 14 2012,17:21:16)
Empirical absorption correction using spherical harmonics,
implemented in SCALE3 ABSPACK scaling algorithm.
;
_exptl_crystal_density_diffrn 1.575
_exptl_crystal_density_method 'not measured'
_exptl_crystal_F_000 832
_exptl_crystal_size_max 0.2
_exptl_crystal_size_mid 0.16
_exptl_crystal_size_min 0.14
_refine_diff_density_max 0.296
_refine_diff_density_min -0.323
_refine_diff_density_rms 0.055
_refine_ls_abs_structure_details 'Flack H D (1983), Acta Cryst. A39, 876-881'
_refine_ls_abs_structure_Flack 0.021(12)
_refine_ls_extinction_method none
_refine_ls_goodness_of_fit_ref 1.019
_refine_ls_hydrogen_treatment mixed
_refine_ls_matrix_type full
_refine_ls_number_parameters 427
_refine_ls_number_reflns 5396
_refine_ls_number_restraints 1
_refine_ls_restrained_S_all 1.018
_refine_ls_R_factor_all 0.0448
_refine_ls_R_factor_gt 0.0344
_refine_ls_shift/su_max 0.001
_refine_ls_shift/su_mean 0.000
_refine_ls_structure_factor_coef Fsqd
_refine_ls_weighting_details 'calc w=1/[\s^2^(Fo^2^)+(0.0299P)^2^+0.0000P] where P=(Fo^2^+2Fc^2^)/3'
_refine_ls_weighting_scheme calc
_refine_ls_wR_factor_gt 0.0651
_refine_ls_wR_factor_ref 0.0691
_reflns_number_gt 4647
_reflns_number_total 5396
_reflns_threshold_expression >2sigma(I)
_cod_data_source_file c3ce41430b.txt
_cod_data_source_block nyy2012121803
_cod_original_cell_volume 1716.13(7)
_cod_database_code 7211192
_chemical_oxdiff_formula C20H20N4O4Cu1S1
_reflns_odcompleteness_completeness 99.79
_reflns_odcompleteness_iscentric 1
_reflns_odcompleteness_theta 26.32
_olex2_refinement_description
;
1. Fixed Uiso
At 1.2 times of:
H20 of C20, H22 of C22, H19 of C19, {H14A,H14B} of C14, H21 of C21, H25 of
C25, H29 of C29, {H16A,H16B} of C16, {H12A,H12B} of C12, H32 of C32, H26 of
C26, H24 of C24, H27 of C27, H23 of C23, H30 of C30, H28 of C28, H18 of C18,
H31 of C31
At 1.5 times of:
{H13A,H13B,H13C} of C13, {H15A,H15B,H15C} of C15, {H17A,H17B,H17C} of C17
2.a Secondary CH2 refined with riding coordinates:
C12(H12A,H12B), C14(H14A,H14B), C16(H16A,H16B)
2.b Aromatic/amide H refined with riding coordinates:
C18(H18), C19(H19), C20(H20), C21(H21), C22(H22), C23(H23), C24(H24),
C25(H25), C26(H26), C27(H27), C28(H28), C29(H29), C30(H30), C31(H31), C32(H32)
2.c Idealised Me refined as rotating group:
C13(H13A,H13B,H13C), C15(H15A,H15B,H15C), C17(H17A,H17B,H17C)
;

loop_
_space_group_symop_id
_space_group_symop_operation_xyz
1 'x, y, z'
2 '-x, y+1/2, -z'

loop_
_atom_site_label
_atom_site_type_symbol
_atom_site_fract_x
_atom_site_fract_y
_atom_site_fract_z
_atom_site_U_iso_or_equiv
_atom_site_adp_type
_atom_site_occupancy
_atom_site_symmetry_multiplicity
_atom_site_calc_flag
_atom_site_refinement_flags
Cu1 Cu -0.01039(4) 0.18854(6) 0.39962(2) 0.04032(13) Uani 1 1 d .
Cu2 Cu 0.04057(4) 0.19826(7) 0.10463(2) 0.03991(13) Uani 1 1 d .
S1 S 0.43205(12) 0.39125(16) 0.36953(7) 0.0608(3) Uani 1 1 d .
S2 S -0.18230(10) 0.36128(14) 0.43496(5) 0.0472(3) Uani 1 1 d .
S3 S -0.13409(12) 0.04470(15) 0.31863(5) 0.0555(3) Uani 1 1 d .
S4 S 0.49298(11) 0.39674(15) 0.10762(7) 0.0549(3) Uani 1 1 d .
S5 S -0.13760(9) 0.37909(13) 0.08078(5) 0.0395(3) Uani 1 1 d .
N1 N 0.1595(4) 0.2881(4) 0.37206(17) 0.0476(9) Uani 1 1 d .
N2 N -0.0376(3) 0.5557(4) 0.52066(15) 0.0429(9) Uani 1 1 d .
N3 N -0.0275(4) 0.1071(4) 0.18976(17) 0.0553(11) Uani 1 1 d .
N4 N 0.2194(3) 0.3005(4) 0.11675(17) 0.0460(9) Uani 1 1 d .
N5 N -0.0518(3) 0.5603(4) -0.02530(15) 0.0380(8) Uani 1 1 d .
N6 N 0.5250(3) 0.4111(4) 0.59793(13) 0.0306(7) Uani 1 1 d .
N7 N 1.0619(3) 0.0702(4) 0.75526(13) 0.0288(7) Uani 1 1 d .
N8 N 0.5045(3) 0.4111(4) 0.90582(13) 0.0286(7) Uani 1 1 d .
C1 C 0.2714(4) 0.3334(5) 0.37076(19) 0.0398(10) Uani 1 1 d .
C2 C -0.0940(4) 0.4750(5) 0.48486(17) 0.0314(9) Uani 1 1 d .
C3 C -0.0684(4) 0.0822(5) 0.24309(19) 0.0393(10) Uani 1 1 d .
C4 C 0.3316(4) 0.3435(4) 0.11329(19) 0.0367(9) Uani 1 1 d .
C5 C -0.0834(3) 0.4838(4) 0.01823(17) 0.0266(8) Uani 1 1 d .
C6 C 0.7023(3) 0.3778(4) 0.69471(16) 0.0277(8) Uani 1 1 d .
C7 C 0.7914(3) 0.2582(4) 0.69613(17) 0.0293(8) Uani 1 1 d .
C8 C 0.8266(3) 0.1949(5) 0.75982(15) 0.0280(7) Uani 1 1 d .
C9 C 0.7823(3) 0.2555(4) 0.82257(16) 0.0269(8) Uani 1 1 d .
C10 C 0.6932(3) 0.3752(4) 0.81980(16) 0.0258(8) Uani 1 1 d .
C11 C 0.6507(3) 0.4348(4) 0.75597(18) 0.0285(8) Uani 1 1 d .
C12 C 0.6654(4) 0.4531(5) 0.62695(17) 0.0356(9) Uani 1 1 d .
H12A H 0.6676 0.5571 0.6342 0.043 Uiso 1 1 calc R
H12B H 0.7351 0.4295 0.5934 0.043 Uiso 1 1 calc R
C13 C 0.8563(4) 0.2021(6) 0.63032(16) 0.0427(10) Uani 1 1 d .
H13A H 0.7956 0.2228 0.5914 0.064 Uiso 1 1 calc R
H13B H 0.8700 0.0992 0.6339 0.064 Uiso 1 1 calc R
H13C H 0.9442 0.2489 0.6242 0.064 Uiso 1 1 calc R
C14 C 0.9068(3) 0.0543(5) 0.76168(18) 0.0353(9) Uani 1 1 d .
H14A H 0.8887 0.0052 0.8049 0.042 Uiso 1 1 calc R
H14B H 0.8721 -0.0071 0.7244 0.042 Uiso 1 1 calc R
C15 C 0.8364(3) 0.1931(6) 0.89038(16) 0.0396(9) Uani 1 1 d .
H15A H 0.7670 0.1312 0.9095 0.059 Uiso 1 1 calc R
H15B H 0.8574 0.2706 0.9221 0.059 Uiso 1 1 calc R
H15C H 0.9190 0.1379 0.8826 0.059 Uiso 1 1 calc R
C16 C 0.6489(3) 0.4465(4) 0.88599(17) 0.0312(9) Uani 1 1 d .
H16A H 0.7123 0.4171 0.9232 0.037 Uiso 1 1 calc R
H16B H 0.6569 0.5508 0.8809 0.037 Uiso 1 1 calc R
C17 C 0.5530(4) 0.5628(5) 0.75329(19) 0.0434(10) Uani 1 1 d .
H17A H 0.6059 0.6509 0.7519 0.065 Uiso 1 1 calc R
H17B H 0.4972 0.5626 0.7937 0.065 Uiso 1 1 calc R
H17C H 0.4939 0.5561 0.7126 0.065 Uiso 1 1 calc R
C18 C 0.4415(4) 0.5133(5) 0.57058(17) 0.0371(9) Uani 1 1 d .
H18 H 0.4707 0.6095 0.5707 0.045 Uiso 1 1 calc R
C19 C 0.3139(4) 0.4787(6) 0.54251(18) 0.0441(11) Uani 1 1 d .
H19 H 0.2566 0.5504 0.5236 0.053 Uiso 1 1 calc R
C20 C 0.2715(4) 0.3362(6) 0.5426(2) 0.0473(12) Uani 1 1 d .
H20 H 0.1846 0.3108 0.5243 0.057 Uiso 1 1 calc R
C21 C 0.3582(4) 0.2320(5) 0.57000(19) 0.0489(12) Uani 1 1 d .
H21 H 0.3313 0.1351 0.5698 0.059 Uiso 1 1 calc R
C22 C 0.4856(4) 0.2723(5) 0.59789(19) 0.0402(10) Uani 1 1 d .
H22 H 0.5447 0.2022 0.6168 0.048 Uiso 1 1 calc R
C23 C 1.1244(4) 0.1968(6) 0.76285(18) 0.0446(9) Uani 1 1 d .
H23 H 1.0718 0.2794 0.7709 0.054 Uiso 1 1 calc R
C24 C 1.2679(4) 0.2078(7) 0.75889(19) 0.0544(12) Uani 1 1 d .
H24 H 1.3121 0.2973 0.7624 0.065 Uiso 1 1 calc R
C25 C 1.3428(4) 0.0825(7) 0.7496(2) 0.0575(15) Uani 1 1 d .
H25 H 1.4393 0.0867 0.7485 0.069 Uiso 1 1 calc R
C26 C 1.2781(5) -0.0461(6) 0.7421(2) 0.0554(13) Uani 1 1 d .
H26 H 1.3288 -0.1306 0.7354 0.066 Uiso 1 1 calc R
C27 C 1.1344(5) -0.0503(5) 0.74463(19) 0.0468(11) Uani 1 1 d .
H27 H 1.0882 -0.1382 0.7388 0.056 Uiso 1 1 calc R
C28 C 0.4680(4) 0.2729(4) 0.91321(19) 0.0358(9) Uani 1 1 d .
H28 H 0.5315 0.2001 0.9036 0.043 Uiso 1 1 calc R
C29 C 0.3371(4) 0.2360(5) 0.9349(2) 0.0464(11) Uani 1 1 d .
H29 H 0.3132 0.1392 0.9410 0.056 Uiso 1 1 calc R
C30 C 0.2425(4) 0.3441(6) 0.9475(2) 0.0472(12) Uani 1 1 d .
H30 H 0.1532 0.3213 0.9612 0.057 Uiso 1 1 calc R
C31 C 0.2817(4) 0.4853(5) 0.93975(19) 0.0440(11) Uani 1 1 d .
H31 H 0.2189 0.5595 0.9480 0.053 Uiso 1 1 calc R
C32 C 0.4134(4) 0.5176(5) 0.91977(18) 0.0383(10) Uani 1 1 d .
H32 H 0.4404 0.6140 0.9158 0.046 Uiso 1 1 calc R

loop_
_atom_site_aniso_label
_atom_site_aniso_U_11
_atom_site_aniso_U_22
_atom_site_aniso_U_33
_atom_site_aniso_U_23
_atom_site_aniso_U_13
_atom_site_aniso_U_12
Cu1 0.0451(3) 0.0383(3) 0.0374(2) 0.0042(3) -0.00129(19) -0.0020(3)
Cu2 0.0417(2) 0.0439(3) 0.0344(2) -0.0017(3) 0.00566(18) -0.0036(3)
S1 0.0527(7) 0.0423(8) 0.0888(9) -0.0116(7) 0.0290(6) -0.0119(6)
S2 0.0440(6) 0.0427(8) 0.0540(6) -0.0171(6) -0.0158(5) 0.0079(5)
S3 0.0856(8) 0.0495(8) 0.0319(5) -0.0079(5) 0.0111(5) -0.0283(7)
S4 0.0389(6) 0.0363(8) 0.0889(9) 0.0038(7) -0.0109(5) -0.0071(6)
S5 0.0370(5) 0.0408(7) 0.0411(5) 0.0100(5) 0.0114(4) 0.0053(5)
N1 0.047(2) 0.040(3) 0.056(2) 0.0098(18) 0.0105(17) -0.0011(19)
N2 0.0450(19) 0.046(3) 0.0374(18) -0.0112(18) -0.0001(15) -0.0035(18)
N3 0.084(3) 0.050(3) 0.032(2) 0.0105(17) 0.0131(18) 0.006(2)
N4 0.042(2) 0.035(2) 0.060(2) -0.0076(18) -0.0057(17) 0.0018(18)
N5 0.0346(17) 0.044(2) 0.0357(17) 0.0041(17) 0.0042(13) -0.0008(16)
N6 0.0372(17) 0.030(2) 0.0244(15) 0.0066(14) 0.0006(12) -0.0021(15)
N7 0.0347(16) 0.026(2) 0.0251(15) 0.0031(14) -0.0011(12) 0.0052(14)
N8 0.0283(15) 0.028(2) 0.0293(15) -0.0018(14) 0.0035(12) 0.0005(14)
C1 0.058(3) 0.023(2) 0.039(2) 0.0023(18) 0.0117(19) 0.010(2)
C2 0.0298(19) 0.039(3) 0.0260(19) -0.0013(18) 0.0026(15) 0.0075(17)
C3 0.058(2) 0.024(2) 0.037(2) -0.0081(18) -0.0007(19) -0.0013(19)
C4 0.043(2) 0.019(2) 0.048(2) -0.0074(18) -0.0083(18) 0.0047(19)
C5 0.0186(16) 0.033(2) 0.0279(18) -0.0049(17) -0.0016(14) 0.0007(15)
C6 0.0251(17) 0.029(2) 0.0291(17) 0.0046(17) -0.0014(13) -0.0065(17)
C7 0.0258(18) 0.031(2) 0.0316(19) 0.0011(16) 0.0012(14) -0.0033(16)
C8 0.0242(15) 0.027(2) 0.0329(17) -0.002(2) -0.0012(12) -0.0022(19)
C9 0.0224(17) 0.029(2) 0.0294(18) 0.0024(15) -0.0007(14) -0.0077(15)
C10 0.0232(16) 0.024(2) 0.0297(17) -0.0044(16) 0.0017(13) -0.0049(16)
C11 0.0260(18) 0.022(2) 0.038(2) 0.0037(16) -0.0048(15) -0.0063(15)
C12 0.037(2) 0.037(3) 0.033(2) 0.0087(18) -0.0001(16) -0.0118(17)
C13 0.051(2) 0.045(3) 0.0324(18) -0.004(2) 0.0063(15) 0.000(2)
C14 0.037(2) 0.031(3) 0.039(2) 0.0035(18) 0.0009(16) -0.0026(18)
C15 0.045(2) 0.040(2) 0.0334(18) 0.001(2) -0.0034(14) 0.004(2)
C16 0.0320(19) 0.027(2) 0.034(2) -0.0019(17) 0.0033(15) -0.0068(16)
C17 0.051(2) 0.034(3) 0.045(2) 0.006(2) -0.0012(18) 0.005(2)
C18 0.051(2) 0.029(3) 0.0313(19) 0.0010(18) 0.0013(17) 0.0084(19)
C19 0.042(2) 0.059(4) 0.031(2) -0.004(2) -0.0007(17) 0.013(2)
C20 0.041(2) 0.064(4) 0.036(2) -0.007(2) -0.0081(17) -0.002(2)
C21 0.054(2) 0.039(3) 0.053(2) 0.000(2) -0.0092(19) -0.013(2)
C22 0.044(2) 0.033(3) 0.044(2) 0.0070(19) -0.0088(18) -0.0001(19)
C23 0.039(2) 0.033(3) 0.062(2) 0.005(3) -0.0027(17) -0.001(2)
C24 0.038(2) 0.055(4) 0.071(3) 0.012(3) -0.0005(19) 0.002(3)
C25 0.036(2) 0.096(5) 0.040(2) 0.014(3) 0.0022(18) 0.017(3)
C26 0.051(3) 0.059(4) 0.056(3) 0.000(3) 0.009(2) 0.023(3)
C27 0.064(3) 0.033(3) 0.043(2) -0.001(2) 0.006(2) 0.013(2)
C28 0.033(2) 0.022(2) 0.054(2) -0.0012(18) 0.0090(17) 0.0023(17)
C29 0.046(2) 0.032(3) 0.061(3) -0.003(2) 0.0163(19) -0.0063(19)
C30 0.034(2) 0.059(4) 0.050(2) -0.004(2) 0.0083(18) -0.004(2)
C31 0.035(2) 0.043(3) 0.054(3) -0.002(2) 0.0085(18) 0.014(2)
C32 0.044(2) 0.027(3) 0.043(2) -0.0014(19) 0.0000(18) 0.0040(19)

loop_
_atom_type_symbol
_atom_type_description
_atom_type_scat_dispersion_real
_atom_type_scat_dispersion_imag
_atom_type_scat_source
C C 0.0033 0.0016 'International Tables Vol C Tables 4.2.6.8 and 6.1.1.4'
H H 0.0000 0.0000 'International Tables Vol C Tables 4.2.6.8 and 6.1.1.4'
Cu Cu 0.3201 1.2651 'International Tables Vol C Tables 4.2.6.8 and 6.1.1.4'
N N 0.0061 0.0033 'International Tables Vol C Tables 4.2.6.8 and 6.1.1.4'
S S 0.1246 0.1234 'International Tables Vol C Tables 4.2.6.8 and 6.1.1.4'

loop_
_geom_angle_atom_site_label_1
_geom_angle_atom_site_label_2
_geom_angle_atom_site_label_3
_geom_angle
_geom_angle_site_symmetry_1
_geom_angle_site_symmetry_3
S3 Cu1 S2 102.84(4) . .
N1 Cu1 S2 110.61(12) . .
N1 Cu1 S3 119.60(11) . .
N1 Cu1 N2 108.47(14) . 2_546
N2 Cu1 S2 109.28(10) 2_546 .
N2 Cu1 S3 105.59(12) 2_546 .
N3 Cu2 S5 101.66(11) . .
N3 Cu2 N5 113.27(16) . 2_545
N4 Cu2 S5 107.72(11) . .
N4 Cu2 N3 114.36(15) . .
N4 Cu2 N5 109.33(13) . 2_545
N5 Cu2 S5 110.10(9) 2_545 .
C2 S2 Cu1 103.87(13) . .
C3 S3 Cu1 105.85(15) . .
C5 S5 Cu2 107.85(12) . .
C1 N1 Cu1 163.5(3) . .
C2 N2 Cu1 162.7(3) . 2_556
C3 N3 Cu2 166.4(4) . .
C4 N4 Cu2 166.6(3) . .
C5 N5 Cu2 167.7(3) . 2
C18 N6 C12 119.5(4) . .
C22 N6 C12 120.0(3) . .
C22 N6 C18 120.5(3) . .
C23 N7 C14 121.7(3) . .
C23 N7 C27 121.1(4) . .
C27 N7 C14 117.2(4) . .
C28 N8 C16 119.3(3) . .
C28 N8 C32 120.1(3) . .
C32 N8 C16 120.6(3) . .
N1 C1 S1 177.8(4) . .
N2 C2 S2 177.3(4) . .
N3 C3 S3 177.5(4) . .
N4 C4 S4 177.3(4) . .
N5 C5 S5 176.6(3) . .
C7 C6 C11 120.8(3) . .
C7 C6 C12 120.5(3) . .
C11 C6 C12 118.6(3) . .
C6 C7 C13 121.1(3) . .
C8 C7 C6 118.8(3) . .
C8 C7 C13 120.0(3) . .
C7 C8 C9 121.4(4) . .
C7 C8 C14 119.5(3) . .
C9 C8 C14 119.1(3) . .
C8 C9 C15 119.3(3) . .
C10 C9 C8 118.6(3) . .
C10 C9 C15 122.0(3) . .
C9 C10 C11 120.5(3) . .
C9 C10 C16 119.9(3) . .
C11 C10 C16 119.5(3) . .
C6 C11 C10 119.7(3) . .
C6 C11 C17 120.0(3) . .
C10 C11 C17 120.2(3) . .
N6 C12 C6 113.2(3) . .
N6 C12 H12A 108.9 . .
N6 C12 H12B 108.9 . .
C6 C12 H12A 108.9 . .
C6 C12 H12B 108.9 . .
H12A C12 H12B 107.8 . .
C7 C13 H13A 109.5 . .
C7 C13 H13B 109.5 . .
C7 C13 H13C 109.5 . .
H13A C13 H13B 109.5 . .
H13A C13 H13C 109.5 . .
H13B C13 H13C 109.5 . .
N7 C14 C8 115.0(3) . .
N7 C14 H14A 108.5 . .
N7 C14 H14B 108.5 . .
C8 C14 H14A 108.5 . .
C8 C14 H14B 108.5 . .
H14A C14 H14B 107.5 . .
C9 C15 H15A 109.5 . .
C9 C15 H15B 109.5 . .
C9 C15 H15C 109.5 . .
H15A C15 H15B 109.5 . .
H15A C15 H15C 109.5 . .
H15B C15 H15C 109.5 . .
N8 C16 C10 114.2(3) . .
N8 C16 H16A 108.7 . .
N8 C16 H16B 108.7 . .
C10 C16 H16A 108.7 . .
C10 C16 H16B 108.7 . .
H16A C16 H16B 107.6 . .
C11 C17 H17A 109.5 . .
C11 C17 H17B 109.5 . .
C11 C17 H17C 109.5 . .
H17A C17 H17B 109.5 . .
H17A C17 H17C 109.5 . .
H17B C17 H17C 109.5 . .
N6 C18 H18 119.5 . .
N6 C18 C19 121.1(4) . .
C19 C18 H18 119.5 . .
C18 C19 H19 120.5 . .
C18 C19 C20 119.0(4) . .
C20 C19 H19 120.5 . .
C19 C20 H20 120.2 . .
C21 C20 C19 119.5(4) . .
C21 C20 H20 120.2 . .
C20 C21 H21 120.4 . .
C20 C21 C22 119.3(5) . .
C22 C21 H21 120.4 . .
N6 C22 C21 120.5(4) . .
N6 C22 H22 119.7 . .
C21 C22 H22 119.7 . .
N7 C23 H23 119.7 . .
N7 C23 C24 120.6(5) . .
C24 C23 H23 119.7 . .
C23 C24 H24 121.0 . .
C25 C24 C23 118.1(5) . .
C25 C24 H24 121.0 . .
C24 C25 H25 119.6 . .
C26 C25 C24 120.8(4) . .
C26 C25 H25 119.6 . .
C25 C26 H26 120.6 . .
C25 C26 C27 118.7(5) . .
C27 C26 H26 120.6 . .
N7 C27 C26 120.7(5) . .
N7 C27 H27 119.6 . .
C26 C27 H27 119.6 . .
N8 C28 H28 119.5 . .
N8 C28 C29 120.9(4) . .
C29 C28 H28 119.5 . .
C28 C29 H29 120.4 . .
C30 C29 C28 119.3(4) . .
C30 C29 H29 120.4 . .
C29 C30 H30 120.5 . .
C31 C30 C29 119.0(4) . .
C31 C30 H30 120.5 . .
C30 C31 H31 120.0 . .
C30 C31 C32 120.0(4) . .
C32 C31 H31 120.0 . .
N8 C32 C31 120.7(4) . .
N8 C32 H32 119.7 . .
C31 C32 H32 119.7 . .

loop_
_geom_bond_atom_site_label_1
_geom_bond_atom_site_label_2
_geom_bond_distance
_geom_bond_site_symmetry_2
Cu1 S2 2.4091(12) .
Cu1 S3 2.3518(12) .
Cu1 N1 1.962(4) .
Cu1 N2 2.013(3) 2_546
Cu2 S5 2.4275(12) .
Cu2 N3 1.976(3) .
Cu2 N4 1.971(4) .
Cu2 N5 1.998(3) 2_545
S1 C1 1.637(5) .
S2 C2 1.646(4) .
S3 C3 1.644(4) .
S4 C4 1.636(4) .
S5 C5 1.644(4) .
N1 C1 1.157(5) .
N2 Cu1 2.013(3) 2_556
N2 C2 1.144(5) .
N3 C3 1.137(4) .
N4 C4 1.155(5) .
N5 Cu2 1.998(3) 2
N5 C5 1.146(4) .
N6 C12 1.500(4) .
N6 C18 1.338(5) .
N6 C22 1.335(5) .
N7 C14 1.508(4) .
N7 C23 1.320(6) .
N7 C27 1.331(5) .
N8 C16 1.488(4) .
N8 C28 1.330(5) .
N8 C32 1.348(5) .
C6 C7 1.397(5) .
C6 C11 1.399(5) .
C6 C12 1.517(5) .
C7 C8 1.396(5) .
C7 C13 1.523(5) .
C8 C9 1.412(4) .
C8 C14 1.509(6) .
C9 C10 1.398(5) .
C9 C15 1.512(5) .
C10 C11 1.402(5) .
C10 C16 1.511(4) .
C11 C17 1.509(5) .
C12 H12A 0.9700 .
C12 H12B 0.9700 .
C13 H13A 0.9600 .
C13 H13B 0.9600 .
C13 H13C 0.9600 .
C14 H14A 0.9700 .
C14 H14B 0.9700 .
C15 H15A 0.9600 .
C15 H15B 0.9600 .
C15 H15C 0.9600 .
C16 H16A 0.9700 .
C16 H16B 0.9700 .
C17 H17A 0.9600 .
C17 H17B 0.9600 .
C17 H17C 0.9600 .
C18 H18 0.9300 .
C18 C19 1.368(5) .
C19 H19 0.9300 .
C19 C20 1.376(7) .
C20 H20 0.9300 .
C20 C21 1.369(6) .
C21 H21 0.9300 .
C21 C22 1.378(5) .
C22 H22 0.9300 .
C23 H23 0.9300 .
C23 C24 1.390(5) .
C24 H24 0.9300 .
C24 C25 1.376(7) .
C25 H25 0.9300 .
C25 C26 1.346(7) .
C26 H26 0.9300 .
C26 C27 1.386(6) .
C27 H27 0.9300 .
C28 H28 0.9300 .
C28 C29 1.381(5) .
C29 H29 0.9300 .
C29 C30 1.376(6) .
C30 H30 0.9300 .
C30 C31 1.365(7) .
C31 H31 0.9300 .
C31 C32 1.369(5) .
C32 H32 0.9300 .
